data_7020887
loop_
_publ_author_name
'Mitra, Joyee'
'Sarkar, Sabyasachi'

_publ_section_title
;
 Modelling the reduced xanthine oxidase in active sulfo and inactive
 desulfo forms.
;
_journal_issue 9
_journal_name_full 'Dalton transactions (Cambridge, England : 2003)'
_journal_page_first 3050
_journal_page_last 3058
_journal_paper_doi 10.1039/c2dt32309e
_journal_volume 42
_journal_year 2013
_chemical_formula_moiety '2(C16 H36 N), C45 H30 Mo2 N8 O2 S6, H2 O'
_chemical_formula_sum 'C77 H104 Mo2 N10 O3 S6'
_chemical_formula_weight 1602.00
_chemical_name_systematic
;
?
;
_space_group_IT_number 15
_symmetry_cell_setting monoclinic
_symmetry_space_group_name_Hall '-C 2yc'
_symmetry_space_group_name_H-M 'C 1 2/c 1'
_atom_sites_solution_hydrogens geom
_atom_sites_solution_primary direct
_atom_sites_solution_secondary difmap
_audit_creation_method SHELXL-97
_cell_angle_alpha 90.000(5)
_cell_angle_beta 103.548(5)
_cell_angle_gamma 90.000(5)
_cell_formula_units_Z 4
_cell_length_a 34.781(5)
_cell_length_b 13.822(5)
_cell_length_c 17.232(5)
_cell_measurement_temperature 293(2)
_cell_volume 8054(4)
_computing_cell_refinement 'SAINT 6.45 ( Bruker, 2003)'
_computing_data_collection 'SMART 5.628 (Bruker, 2003)'
_computing_data_reduction 'SAINT 6.45 ( Bruker, 2003)'
_computing_molecular_graphics 'Diamond 3.1e, Ortep'
_computing_structure_refinement 'SHELXL-97 (Sheldrick, 1997)'
_computing_structure_solution SIR-97
_diffrn_ambient_temperature 293(2)
_diffrn_measured_fraction_theta_full 0.994
_diffrn_measured_fraction_theta_max 0.994
_diffrn_measurement_method /w-scans
_diffrn_radiation_monochromator graphite
_diffrn_radiation_source 'fine-focus sealed tube'
_diffrn_radiation_type MoK\a
_diffrn_radiation_wavelength 0.71069
_diffrn_reflns_av_R_equivalents 0.0716
_diffrn_reflns_av_sigmaI/netI 0.0868
_diffrn_reflns_limit_h_max 45
_diffrn_reflns_limit_h_min -34
_diffrn_reflns_limit_k_max 17
_diffrn_reflns_limit_k_min -18
_diffrn_reflns_limit_l_max 22
_diffrn_reflns_limit_l_min -22
_diffrn_reflns_number 25577
_diffrn_reflns_theta_full 28.00
_diffrn_reflns_theta_max 28.00
_diffrn_reflns_theta_min 2.09
_exptl_absorpt_coefficient_mu 0.518
_exptl_absorpt_correction_T_max 0.976
_exptl_absorpt_correction_T_min 0.968
_exptl_absorpt_correction_type empirical
_exptl_absorpt_process_details SADABS
_exptl_crystal_colour blue
_exptl_crystal_density_diffrn 1.321
_exptl_crystal_density_method 'not measured'
_exptl_crystal_description block
_exptl_crystal_F_000 3360
_exptl_crystal_size_max 0.04
_exptl_crystal_size_mid 0.02
_exptl_crystal_size_min 0.02
_refine_diff_density_max 2.830
_refine_diff_density_min -0.843
_refine_diff_density_rms 0.149
_refine_ls_extinction_method none
_refine_ls_goodness_of_fit_ref 1.042
_refine_ls_hydrogen_treatment constr
_refine_ls_matrix_type full
_refine_ls_number_parameters 444
_refine_ls_number_reflns 9671
_refine_ls_number_restraints 1
_refine_ls_restrained_S_all 1.042
_refine_ls_R_factor_all 0.1368
_refine_ls_R_factor_gt 0.0867
_refine_ls_shift/su_max 0.001
_refine_ls_shift/su_mean 0.000
_refine_ls_structure_factor_coef Fsqd
_refine_ls_weighting_details 'calc w=1/[\s^2^(Fo^2^)+(0.1167P)^2^+52.7231P] where P=(Fo^2^+2Fc^2^)/3'
_refine_ls_weighting_scheme calc
_refine_ls_wR_factor_gt 0.2131
_refine_ls_wR_factor_ref 0.2609
_reflns_number_gt 6026
_reflns_number_total 9671
_reflns_threshold_expression >2sigma(I)
_cod_data_source_file c2dt32309e.txt
_cod_data_source_block op4Me
_cod_depositor_comments
;
The following automatic conversions were performed:

'_symmetry_cell_setting' value 'Monoclinic' changed to 'monoclinic'
according to /home/saulius/struct/CIF-dictionaries/cif_core.dic
dictionary named 'cif_core.dic' version 2.4.2 from
2011-04-26.

'_exptl_absorpt_correction_type' value 'Empirical'
changed to 'empirical' according to
/home/saulius/struct/CIF-dictionaries/cif_core.dic dictionary named
'cif_core.dic' version 2.4.2 from 2011-04-26.

Automatic conversion script
Id: cif_fix_values 1891 2012-01-12 08:04:46Z andrius 
;
_cod_original_sg_symbol_H-M C2/c
_cod_database_code 7020887

loop_
_symmetry_equiv_pos_as_xyz
'x, y, z'
'-x, y, -z+1/2'
'x+1/2, y+1/2, z'
'-x+1/2, y+1/2, -z+1/2'
'-x, -y, -z'
'x, -y, z-1/2'
'-x+1/2, -y+1/2, -z'
'x+1/2, -y+1/2, z-1/2'

loop_
_atom_site_label
_atom_site_type_symbol
_atom_site_fract_x
_atom_site_fract_y
_atom_site_fract_z
_atom_site_U_iso_or_equiv
_atom_site_adp_type
_atom_site_occupancy
_atom_site_symmetry_multiplicity
_atom_site_calc_flag
_atom_site_refinement_flags
Mo1 Mo 0.398274(16) 0.38236(4) 0.09064(3) 0.03890(19) Uani 1 1 d .
S1 S 0.39658(5) 0.55705(11) 0.10889(10) 0.0379(4) Uani 1 1 d .
S2 S 0.32879(5) 0.39217(12) 0.08858(11) 0.0445(4) Uani 1 1 d .
S3 S 0.37786(6) 0.23037(12) 0.02376(12) 0.0515(5) Uani 1 1 d .
O1 O 0.42221(15) 0.3500(4) 0.1842(3) 0.0523(12) Uani 1 1 d .
O2 O 0.5000 0.1362(7) 0.2500 0.092(3) Uani 1 2 d S
H1W H 0.5102 0.0946 0.2274 1.5(9) Uiso 1 1 calc R
N1 N 0.33888(19) 0.7487(4) 0.1801(4) 0.0544(15) Uani 1 1 d .
N2 N 0.25237(19) 0.5499(5) 0.1423(5) 0.0658(19) Uani 1 1 d .
N3 N 0.39273(15) 0.4352(4) -0.0384(3) 0.0402(12) Uani 1 1 d .
N4 N 0.45672(15) 0.3726(4) 0.0600(4) 0.0433(13) Uani 1 1 d .
N5 N 0.29805(17) 0.0451(4) 0.1387(3) 0.0462(13) Uani 1 1 d .
C1 C 0.35041(19) 0.5794(4) 0.1278(4) 0.0373(13) Uani 1 1 d .
C2 C 0.32100(18) 0.5107(5) 0.1184(4) 0.0384(13) Uani 1 1 d .
C3 C 0.34366(19) 0.6734(5) 0.1554(4) 0.0418(14) Uani 1 1 d .
C4 C 0.2832(2) 0.5337(5) 0.1333(4) 0.0473(16) Uani 1 1 d .
C5 C 0.3598(2) 0.4733(5) -0.0863(4) 0.0476(16) Uani 1 1 d .
H5 H 0.3370 0.4762 -0.0673 0.057 Uiso 1 1 calc R
C6 C 0.3584(2) 0.5083(5) -0.1619(4) 0.0513(17) Uani 1 1 d .
H6 H 0.3352 0.5358 -0.1920 0.062 Uiso 1 1 calc R
C7 C 0.3914(2) 0.5019(6) -0.1920(4) 0.0548(18) Uani 1 1 d .
H7 H 0.3910 0.5257 -0.2427 0.066 Uiso 1 1 calc R
C8 C 0.4256(2) 0.4595(5) -0.1460(4) 0.0494(17) Uani 1 1 d .
C9 C 0.42488(19) 0.4289(4) -0.0684(4) 0.0396(14) Uani 1 1 d .
C10 C 0.4599(2) 0.3932(4) -0.0155(4) 0.0443(16) Uani 1 1 d .
C11 C 0.4944(2) 0.3833(5) -0.0435(5) 0.056(2) Uani 1 1 d .
C12 C 0.4940(3) 0.4106(6) -0.1232(6) 0.063(2) Uani 1 1 d .
H12 H 0.5167 0.4018 -0.1423 0.075 Uiso 1 1 calc R
C13 C 0.4618(3) 0.4486(6) -0.1713(5) 0.066(2) Uani 1 1 d .
H13 H 0.4629 0.4684 -0.2223 0.079 Uiso 1 1 calc R
C14 C 0.5282(3) 0.3491(6) 0.0108(7) 0.070(2) Uani 1 1 d .
H14 H 0.5519 0.3406 -0.0045 0.084 Uiso 1 1 calc R
C15 C 0.5254(2) 0.3284(5) 0.0870(6) 0.068(3) Uani 1 1 d .
H15 H 0.5475 0.3056 0.1237 0.081 Uiso 1 1 calc R
C16 C 0.4899(2) 0.3408(5) 0.1108(5) 0.059(2) Uani 1 1 d .
H16 H 0.4892 0.3266 0.1632 0.071 Uiso 1 1 calc R
C17 C 0.4114(2) 0.1929(5) -0.0336(5) 0.0527(18) Uani 1 1 d .
C18 C 0.4474(2) 0.1488(5) 0.0035(6) 0.066(2) Uani 1 1 d .
H18 H 0.4537 0.1375 0.0583 0.079 Uiso 1 1 calc R
C19 C 0.4734(3) 0.1224(7) -0.0424(10) 0.096(4) Uani 1 1 d .
H19 H 0.4974 0.0942 -0.0174 0.115 Uiso 1 1 calc R
C20 C 0.4654(3) 0.1359(9) -0.1213(10) 0.105(5) Uani 1 1 d .
C21 C 0.4297(3) 0.1800(7) -0.1586(7) 0.085(3) Uani 1 1 d .
H21 H 0.4239 0.1913 -0.2133 0.102 Uiso 1 1 calc R
C22 C 0.4034(2) 0.2065(6) -0.1149(5) 0.059(2) Uani 1 1 d .
H22 H 0.3795 0.2344 -0.1407 0.070 Uiso 1 1 calc R
C23 C 0.4915(9) 0.111(2) -0.1737(18) 0.147(12) Uiso 0.50 1 d P
H23A H 0.4771 0.0740 -0.2180 0.220 Uiso 1 1 calc R
H23B H 0.5136 0.0746 -0.1444 0.220 Uiso 1 1 calc R
H23C H 0.5009 0.1699 -0.1931 0.220 Uiso 1 1 calc R
C24 C 0.3192(2) 0.0311(6) 0.0710(5) 0.0563(19) Uani 1 1 d .
H24A H 0.2998 0.0116 0.0234 0.068 Uiso 1 1 calc R
H24B H 0.3299 0.0929 0.0598 0.068 Uiso 1 1 calc R
C25 C 0.3519(3) -0.0418(8) 0.0869(6) 0.079(3) Uani 1 1 d .
H25A H 0.3419 -0.1039 0.0993 0.095 Uiso 1 1 calc R
H25B H 0.3725 -0.0215 0.1324 0.095 Uiso 1 1 calc R
C26 C 0.3690(3) -0.0511(7) 0.0131(6) 0.077(3) Uani 1 1 d .
H26A H 0.3483 -0.0708 -0.0322 0.093 Uiso 1 1 calc R
H26B H 0.3788 0.0114 0.0008 0.093 Uiso 1 1 calc R
C27 C 0.4027(4) -0.1250(11) 0.0263(8) 0.122(5) Uani 1 1 d .
H27A H 0.4128 -0.1292 -0.0208 0.183 Uiso 1 1 calc R
H27B H 0.3929 -0.1871 0.0376 0.183 Uiso 1 1 calc R
H27C H 0.4234 -0.1049 0.0706 0.183 Uiso 1 1 calc R
C28 C 0.2784(2) -0.0469(5) 0.1552(4) 0.0475(16) Uani 1 1 d .
H28A H 0.2988 -0.0951 0.1731 0.057 Uiso 1 1 calc R
H28B H 0.2659 -0.0349 0.1991 0.057 Uiso 1 1 calc R
C29 C 0.2481(2) -0.0892(5) 0.0882(5) 0.0489(17) Uani 1 1 d .
H29A H 0.2603 -0.1059 0.0447 0.059 Uiso 1 1 calc R
H29B H 0.2275 -0.0420 0.0687 0.059 Uiso 1 1 calc R
C30 C 0.2303(2) -0.1791(6) 0.1165(5) 0.0591(19) Uani 1 1 d .
H30A H 0.2511 -0.2263 0.1350 0.071 Uiso 1 1 calc R
H30B H 0.2191 -0.1622 0.1612 0.071 Uiso 1 1 calc R
C31 C 0.1988(3) -0.2236(6) 0.0522(6) 0.075(3) Uani 1 1 d .
H31A H 0.1885 -0.2800 0.0728 0.112 Uiso 1 1 calc R
H31B H 0.2098 -0.2417 0.0082 0.112 Uiso 1 1 calc R
H31C H 0.1779 -0.1777 0.0345 0.112 Uiso 1 1 calc R
C32 C 0.2674(3) 0.1251(5) 0.1126(5) 0.065(2) Uani 1 1 d .
H32A H 0.2809 0.1830 0.1014 0.078 Uiso 1 1 calc R
H32B H 0.2494 0.1054 0.0633 0.078 Uiso 1 1 calc R
C33 C 0.2433(3) 0.1502(8) 0.1730(7) 0.095(4) Uani 1 1 d .
H33A H 0.2611 0.1757 0.2206 0.114 Uiso 1 1 calc R
H33B H 0.2319 0.0912 0.1880 0.114 Uiso 1 1 calc R
C34 C 0.2099(3) 0.2240(8) 0.1443(8) 0.115(5) Uani 1 1 d D
H34A H 0.1947 0.2036 0.0923 0.138 Uiso 1 1 calc R
H34B H 0.1924 0.2216 0.1806 0.138 Uiso 1 1 calc R
C35 C 0.2212(4) 0.3179(7) 0.1386(7) 0.107(4) Uani 1 1 d D
H35A H 0.1982 0.3574 0.1199 0.161 Uiso 1 1 calc R
H35B H 0.2380 0.3220 0.1017 0.161 Uiso 1 1 calc R
H35C H 0.2353 0.3403 0.1901 0.161 Uiso 1 1 calc R
C36 C 0.3272(2) 0.0735(6) 0.2173(4) 0.0516(17) Uani 1 1 d .
H36A H 0.3126 0.0768 0.2588 0.062 Uiso 1 1 calc R
H36B H 0.3466 0.0222 0.2316 0.062 Uiso 1 1 calc R
C37 C 0.3488(3) 0.1667(6) 0.2171(5) 0.071(2) Uani 1 1 d .
H37A H 0.3301 0.2198 0.2104 0.085 Uiso 1 1 calc R
H37B H 0.3612 0.1674 0.1722 0.085 Uiso 1 1 calc R
C38 C 0.3807(3) 0.1816(7) 0.2948(5) 0.080(3) Uani 1 1 d .
H38A H 0.3699 0.1658 0.3403 0.095 Uiso 1 1 calc R
H38B H 0.3889 0.2489 0.2993 0.095 Uiso 1 1 calc R
C39 C 0.4181(4) 0.1136(10) 0.2944(10) 0.142(6) Uani 1 1 d .
H39A H 0.4379 0.1228 0.3431 0.213 Uiso 1 1 calc R
H39B H 0.4290 0.1303 0.2498 0.213 Uiso 1 1 calc R
H39C H 0.4099 0.0471 0.2900 0.213 Uiso 1 1 calc R

loop_
_atom_site_aniso_label
_atom_site_aniso_U_11
_atom_site_aniso_U_22
_atom_site_aniso_U_33
_atom_site_aniso_U_23
_atom_site_aniso_U_13
_atom_site_aniso_U_12
Mo1 0.0394(3) 0.0335(3) 0.0460(3) 0.0005(2) 0.0145(2) 0.0000(2)
S1 0.0376(8) 0.0331(8) 0.0452(8) -0.0005(6) 0.0140(7) -0.0021(6)
S2 0.0441(9) 0.0381(8) 0.0587(10) -0.0033(7) 0.0271(8) -0.0052(7)
S3 0.0542(10) 0.0358(9) 0.0728(12) -0.0066(8) 0.0315(9) -0.0090(7)
O1 0.058(3) 0.040(3) 0.057(3) 0.004(2) 0.008(2) 0.004(2)
O2 0.062(5) 0.061(6) 0.144(9) 0.000 0.006(6) 0.000
N1 0.056(4) 0.041(3) 0.067(4) 0.002(3) 0.016(3) 0.008(3)
N2 0.044(3) 0.060(4) 0.104(6) -0.006(4) 0.038(4) 0.000(3)
N3 0.040(3) 0.038(3) 0.046(3) -0.008(2) 0.015(2) -0.006(2)
N4 0.035(3) 0.028(3) 0.068(4) -0.006(2) 0.013(3) -0.001(2)
N5 0.050(3) 0.034(3) 0.055(3) 0.009(2) 0.014(3) 0.005(2)
C1 0.043(3) 0.034(3) 0.038(3) 0.002(2) 0.016(3) 0.003(3)
C2 0.033(3) 0.041(3) 0.045(3) 0.000(3) 0.018(3) -0.001(3)
C3 0.039(3) 0.041(4) 0.048(4) 0.005(3) 0.014(3) 0.004(3)
C4 0.047(4) 0.039(4) 0.058(4) -0.004(3) 0.018(3) -0.001(3)
C5 0.053(4) 0.043(4) 0.049(4) -0.006(3) 0.017(3) -0.007(3)
C6 0.056(4) 0.053(4) 0.044(4) -0.003(3) 0.010(3) -0.008(3)
C7 0.069(5) 0.054(4) 0.043(4) -0.013(3) 0.017(4) -0.015(4)
C8 0.057(4) 0.044(4) 0.058(4) -0.012(3) 0.034(4) -0.012(3)
C9 0.045(4) 0.030(3) 0.050(4) -0.009(3) 0.024(3) -0.011(3)
C10 0.043(4) 0.031(3) 0.065(4) -0.011(3) 0.026(3) -0.008(3)
C11 0.047(4) 0.033(3) 0.096(6) -0.013(4) 0.032(4) -0.008(3)
C12 0.056(5) 0.063(5) 0.085(6) -0.013(4) 0.048(5) -0.011(4)
C13 0.085(6) 0.055(5) 0.073(5) -0.019(4) 0.053(5) -0.020(4)
C14 0.053(5) 0.041(4) 0.122(8) -0.007(5) 0.035(5) -0.003(4)
C15 0.030(4) 0.041(4) 0.122(8) -0.006(4) -0.001(4) 0.001(3)
C16 0.052(4) 0.040(4) 0.080(5) 0.003(4) 0.003(4) 0.005(3)
C17 0.046(4) 0.028(3) 0.089(6) -0.011(3) 0.026(4) -0.007(3)
C18 0.056(5) 0.034(4) 0.107(7) -0.011(4) 0.015(5) -0.003(3)
C19 0.047(5) 0.053(5) 0.187(13) -0.043(7) 0.026(7) 0.009(4)
C20 0.067(7) 0.105(9) 0.155(12) -0.072(9) 0.049(8) -0.014(6)
C21 0.082(7) 0.084(7) 0.101(7) -0.037(6) 0.043(6) -0.009(5)
C22 0.058(5) 0.051(4) 0.075(5) -0.018(4) 0.031(4) -0.011(3)
C24 0.062(5) 0.055(5) 0.056(4) -0.001(3) 0.022(4) -0.023(4)
C25 0.068(6) 0.086(7) 0.097(7) -0.001(5) 0.049(5) -0.003(5)
C26 0.084(6) 0.073(6) 0.090(6) -0.035(5) 0.051(5) -0.040(5)
C27 0.089(8) 0.163(14) 0.132(11) -0.038(9) 0.058(8) -0.009(8)
C28 0.048(4) 0.036(3) 0.063(4) 0.009(3) 0.022(3) 0.008(3)
C29 0.038(3) 0.037(3) 0.075(5) 0.005(3) 0.021(3) 0.003(3)
C30 0.047(4) 0.052(4) 0.077(5) 0.006(4) 0.011(4) -0.003(3)
C31 0.065(5) 0.039(4) 0.109(7) 0.004(4) -0.003(5) -0.010(4)
C32 0.070(5) 0.038(4) 0.074(5) 0.003(4) -0.009(4) 0.011(4)
C33 0.089(7) 0.076(7) 0.106(8) -0.027(6) -0.008(6) 0.045(6)
C34 0.100(8) 0.080(8) 0.138(10) -0.025(7) -0.027(8) 0.044(7)
C35 0.125(9) 0.055(6) 0.105(8) 0.015(6) -0.047(7) 0.000(6)
C36 0.049(4) 0.060(5) 0.043(4) 0.007(3) 0.007(3) 0.009(3)
C37 0.094(7) 0.048(5) 0.056(5) 0.010(4) -0.011(4) -0.011(4)
C38 0.098(7) 0.055(5) 0.067(5) 0.005(4) -0.019(5) -0.005(5)
C39 0.098(9) 0.111(11) 0.177(15) -0.031(10) -0.051(10) 0.008(8)

loop_
_atom_type_symbol
_atom_type_description
_atom_type_scat_dispersion_real
_atom_type_scat_dispersion_imag
_atom_type_scat_source
C C 0.0033 0.0016 'International Tables Vol C Tables 4.2.6.8 and 6.1.1.4'
H H 0.0000 0.0000 'International Tables Vol C Tables 4.2.6.8 and 6.1.1.4'
N N 0.0061 0.0033 'International Tables Vol C Tables 4.2.6.8 and 6.1.1.4'
O O 0.0106 0.0060 'International Tables Vol C Tables 4.2.6.8 and 6.1.1.4'
S S 0.1246 0.1234 'International Tables Vol C Tables 4.2.6.8 and 6.1.1.4'
Mo Mo -1.6832 0.6857 'International Tables Vol C Tables 4.2.6.8 and 6.1.1.4'

loop_
_geom_angle_atom_site_label_1
_geom_angle_atom_site_label_2
_geom_angle_atom_site_label_3
_geom_angle
O1 Mo1 N4 86.4(2)
O1 Mo1 N3 156.1(2)
N4 Mo1 N3 70.4(2)
O1 Mo1 S2 107.25(18)
N4 Mo1 S2 165.80(16)
N3 Mo1 S2 96.37(14)
O1 Mo1 S3 104.37(18)
N4 Mo1 S3 90.96(14)
N3 Mo1 S3 82.34(14)
S2 Mo1 S3 81.99(6)
O1 Mo1 S1 99.22(17)
N4 Mo1 S1 98.16(13)
N3 Mo1 S1 79.14(14)
S2 Mo1 S1 83.79(6)
S3 Mo1 S1 155.18(7)
C1 S1 Mo1 104.6(2)
C2 S2 Mo1 105.7(2)
C17 S3 Mo1 111.1(2)
C9 N3 C5 116.9(6)
C9 N3 Mo1 117.6(4)
C5 N3 Mo1 125.5(4)
C16 N4 C10 116.1(6)
C16 N4 Mo1 123.9(5)
C10 N4 Mo1 119.9(4)
C28 N5 C32 110.5(6)
C28 N5 C24 111.0(5)
C32 N5 C24 107.1(6)
C28 N5 C36 106.5(5)
C32 N5 C36 110.1(6)
C24 N5 C36 111.6(5)
C2 C1 C3 119.5(6)
C2 C1 S1 123.2(5)
C3 C1 S1 117.2(5)
C1 C2 C4 120.9(6)
C1 C2 S2 121.1(5)
C4 C2 S2 118.1(5)
N1 C3 C1 177.8(8)
N2 C4 C2 177.1(8)
N3 C5 C6 123.6(7)
N3 C5 H5 118.2
C6 C5 H5 118.2
C7 C6 C5 119.1(7)
C7 C6 H6 120.5
C5 C6 H6 120.5
C6 C7 C8 119.4(7)
C6 C7 H7 120.3
C8 C7 H7 120.3
C7 C8 C9 117.7(6)
C7 C8 C13 124.4(7)
C9 C8 C13 117.9(8)
N3 C9 C8 123.3(7)
N3 C9 C10 116.1(6)
C8 C9 C10 120.6(6)
N4 C10 C11 125.2(7)
N4 C10 C9 115.8(5)
C11 C10 C9 119.0(7)
C10 C11 C14 117.0(8)
C10 C11 C12 119.5(8)
C14 C11 C12 123.5(7)
C13 C12 C11 121.3(7)
C13 C12 H12 119.3
C11 C12 H12 119.3
C12 C13 C8 121.5(8)
C12 C13 H13 119.2
C8 C13 H13 119.2
C15 C14 C11 118.4(8)
C15 C14 H14 120.8
C11 C14 H14 120.8
C14 C15 C16 121.4(8)
C14 C15 H15 119.3
C16 C15 H15 119.3
N4 C16 C15 121.9(8)
N4 C16 H16 119.0
C15 C16 H16 119.0
C22 C17 C18 118.1(7)
C22 C17 S3 121.6(6)
C18 C17 S3 120.3(7)
C19 C18 C17 119.0(10)
C19 C18 H18 120.5
C17 C18 H18 120.5
C20 C19 C18 122.5(10)
C20 C19 H19 118.7
C18 C19 H19 118.7
C19 C20 C21 118.8(10)
C19 C20 C23 125.8(17)
C21 C20 C23 115.4(18)
C22 C21 C20 120.1(11)
C22 C21 H21 120.0
C20 C21 H21 120.0
C21 C22 C17 121.5(9)
C21 C22 H22 119.3
C17 C22 H22 119.3
C20 C23 H23A 109.5
C20 C23 H23B 109.5
H23A C23 H23B 109.5
C20 C23 H23C 109.5
H23A C23 H23C 109.5
H23B C23 H23C 109.5
C25 C24 N5 115.3(6)
C25 C24 H24A 108.5
N5 C24 H24A 108.5
C25 C24 H24B 108.5
N5 C24 H24B 108.5
H24A C24 H24B 107.5
C24 C25 C26 109.3(8)
C24 C25 H25A 109.8
C26 C25 H25A 109.8
C24 C25 H25B 109.8
C26 C25 H25B 109.8
H25A C25 H25B 108.3
C27 C26 C25 111.4(10)
C27 C26 H26A 109.4
C25 C26 H26A 109.4
C27 C26 H26B 109.4
C25 C26 H26B 109.4
H26A C26 H26B 108.0
C26 C27 H27A 109.5
C26 C27 H27B 109.5
H27A C27 H27B 109.5
C26 C27 H27C 109.5
H27A C27 H27C 109.5
H27B C27 H27C 109.5
C29 C28 N5 117.1(6)
C29 C28 H28A 108.0
N5 C28 H28A 108.0
C29 C28 H28B 108.0
N5 C28 H28B 108.0
H28A C28 H28B 107.3
C28 C29 C30 109.9(6)
C28 C29 H29A 109.7
C30 C29 H29A 109.7
C28 C29 H29B 109.7
C30 C29 H29B 109.7
H29A C29 H29B 108.2
C31 C30 C29 112.5(7)
C31 C30 H30A 109.1
C29 C30 H30A 109.1
C31 C30 H30B 109.1
C29 C30 H30B 109.1
H30A C30 H30B 107.8
C30 C31 H31A 109.5
C30 C31 H31B 109.5
H31A C31 H31B 109.5
C30 C31 H31C 109.5
H31A C31 H31C 109.5
H31B C31 H31C 109.5
C33 C32 N5 115.0(7)
C33 C32 H32A 108.5
N5 C32 H32A 108.5
C33 C32 H32B 108.5
N5 C32 H32B 108.5
H32A C32 H32B 107.5
C32 C33 C34 115.3(10)
C32 C33 H33A 108.5
C34 C33 H33A 108.5
C32 C33 H33B 108.5
C34 C33 H33B 108.5
H33A C33 H33B 107.5
C35 C34 C33 116.4(11)
C35 C34 H34A 108.2
C33 C34 H34A 108.2
C35 C34 H34B 108.2
C33 C34 H34B 108.2
H34A C34 H34B 107.3
C34 C35 H35A 109.5
C34 C35 H35B 109.5
H35A C35 H35B 109.5
C34 C35 H35C 109.5
H35A C35 H35C 109.5
H35B C35 H35C 109.5
C37 C36 N5 116.5(6)
C37 C36 H36A 108.2
N5 C36 H36A 108.2
C37 C36 H36B 108.2
N5 C36 H36B 108.2
H36A C36 H36B 107.3
C36 C37 C38 112.0(7)
C36 C37 H37A 109.2
C38 C37 H37A 109.2
C36 C37 H37B 109.2
C38 C37 H37B 109.2
H37A C37 H37B 107.9
C37 C38 C39 109.7(9)
C37 C38 H38A 109.7
C39 C38 H38A 109.7
C37 C38 H38B 109.7
C39 C38 H38B 109.7
H38A C38 H38B 108.2
C38 C39 H39A 109.5
C38 C39 H39B 109.5
H39A C39 H39B 109.5
C38 C39 H39C 109.5
H39A C39 H39C 109.5
H39B C39 H39C 109.5

loop_
_geom_bond_atom_site_label_1
_geom_bond_atom_site_label_2
_geom_bond_distance
Mo1 O1 1.692(5)
Mo1 N4 2.221(5)
Mo1 N3 2.305(5)
Mo1 S2 2.4123(18)
Mo1 S3 2.4212(19)
Mo1 S1 2.4374(18)
S1 C1 1.739(6)
S2 C2 1.757(7)
S3 C17 1.776(7)
O2 H1W 0.8200
N1 C3 1.152(8)
N2 C4 1.142(8)
N3 C9 1.341(7)
N3 C5 1.351(9)
N4 C16 1.350(9)
N4 C10 1.361(9)
N5 C28 1.503(8)
N5 C32 1.528(9)
N5 C24 1.529(9)
N5 C36 1.540(9)
C1 C2 1.377(9)
C1 C3 1.421(9)
C2 C4 1.433(9)
C5 C6 1.379(10)
C5 H5 0.9300
C6 C7 1.369(10)
C6 H6 0.9300
C7 C8 1.394(11)
C7 H7 0.9300
C8 C9 1.407(9)
C8 C13 1.435(10)
C9 C10 1.428(10)
C10 C11 1.401(9)
C11 C14 1.402(12)
C11 C12 1.421(12)
C12 C13 1.334(13)
C12 H12 0.9300
C13 H13 0.9300
C14 C15 1.368(13)
C14 H14 0.9300
C15 C16 1.398(11)
C15 H15 0.9300
C16 H16 0.9300
C17 C22 1.375(11)
C17 C18 1.405(11)
C18 C19 1.382(14)
C18 H18 0.9300
C19 C20 1.336(18)
C19 H19 0.9300
C20 C21 1.396(17)
C20 C23 1.46(3)
C21 C22 1.366(11)
C21 H21 0.9300
C22 H22 0.9300
C23 H23A 0.9600
C23 H23B 0.9600
C23 H23C 0.9600
C24 C25 1.497(12)
C24 H24A 0.9700
C24 H24B 0.9700
C25 C26 1.531(11)
C25 H25A 0.9700
C25 H25B 0.9700
C26 C27 1.530(16)
C26 H26A 0.9700
C26 H26B 0.9700
C27 H27A 0.9600
C27 H27B 0.9600
C27 H27C 0.9600
C28 C29 1.487(10)
C28 H28A 0.9700
C28 H28B 0.9700
C29 C30 1.520(10)
C29 H29A 0.9700
C29 H29B 0.9700
C30 C31 1.495(11)
C30 H30A 0.9700
C30 H30B 0.9700
C31 H31A 0.9600
C31 H31B 0.9600
C31 H31C 0.9600
C32 C33 1.521(13)
C32 H32A 0.9700
C32 H32B 0.9700
C33 C34 1.537(12)
C33 H33A 0.9700
C33 H33B 0.9700
C34 C35 1.367(12)
C34 H34A 0.9700
C34 H34B 0.9700
C35 H35A 0.9600
C35 H35B 0.9600
C35 H35C 0.9600
C36 C37 1.491(11)
C36 H36A 0.9700
C36 H36B 0.9700
C37 C38 1.539(11)
C37 H37A 0.9700
C37 H37B 0.9700
C38 C39 1.609(16)
C38 H38A 0.9700
C38 H38B 0.9700
C39 H39A 0.9600
C39 H39B 0.9600
C39 H39C 0.9600

loop_
_geom_torsion_atom_site_label_1
_geom_torsion_atom_site_label_2
_geom_torsion_atom_site_label_3
_geom_torsion_atom_site_label_4
_geom_torsion
O1 Mo1 S1 C1 -95.9(3)
N4 Mo1 S1 C1 176.4(3)
N3 Mo1 S1 C1 108.3(3)
S2 Mo1 S1 C1 10.6(2)
S3 Mo1 S1 C1 65.9(3)
O1 Mo1 S2 C2 87.7(3)
N4 Mo1 S2 C2 -108.9(6)
N3 Mo1 S2 C2 -88.4(3)
S3 Mo1 S2 C2 -169.7(2)
S1 Mo1 S2 C2 -10.1(2)
O1 Mo1 S3 C17 -97.8(4)
N4 Mo1 S3 C17 -11.3(3)
N3 Mo1 S3 C17 58.8(3)
S2 Mo1 S3 C17 156.3(3)
S1 Mo1 S3 C17 100.7(3)
O1 Mo1 N3 C9 18.3(8)
N4 Mo1 N3 C9 3.8(4)
S2 Mo1 N3 C9 -171.0(4)
S3 Mo1 N3 C9 -90.0(4)
S1 Mo1 N3 C9 106.6(4)
O1 Mo1 N3 C5 -160.7(6)
N4 Mo1 N3 C5 -175.3(5)
S2 Mo1 N3 C5 9.9(5)
S3 Mo1 N3 C5 90.9(5)
S1 Mo1 N3 C5 -72.5(5)
O1 Mo1 N4 C16 5.5(5)
N3 Mo1 N4 C16 179.6(6)
S2 Mo1 N4 C16 -158.7(5)
S3 Mo1 N4 C16 -98.9(5)
S1 Mo1 N4 C16 104.3(5)
O1 Mo1 N4 C10 -179.1(5)
N3 Mo1 N4 C10 -5.0(4)
S2 Mo1 N4 C10 16.7(9)
S3 Mo1 N4 C10 76.5(4)
S1 Mo1 N4 C10 -80.3(4)
Mo1 S1 C1 C2 -10.2(6)
Mo1 S1 C1 C3 168.7(4)
C3 C1 C2 C4 2.4(10)
S1 C1 C2 C4 -178.7(5)
C3 C1 C2 S2 -177.3(5)
S1 C1 C2 S2 1.7(8)
Mo1 S2 C2 C1 8.0(6)
Mo1 S2 C2 C4 -171.6(5)
C2 C1 C3 N1 102(20)
S1 C1 C3 N1 -77(20)
C1 C2 C4 N2 139(16)
S2 C2 C4 N2 -42(17)
C9 N3 C5 C6 -2.2(9)
Mo1 N3 C5 C6 176.8(5)
N3 C5 C6 C7 2.0(11)
C5 C6 C7 C8 0.6(10)
C6 C7 C8 C9 -2.8(10)
C6 C7 C8 C13 179.8(7)
C5 N3 C9 C8 -0.2(9)
Mo1 N3 C9 C8 -179.3(5)
C5 N3 C9 C10 176.8(5)
Mo1 N3 C9 C10 -2.3(7)
C7 C8 C9 N3 2.7(10)
C13 C8 C9 N3 -179.7(6)
C7 C8 C9 C10 -174.2(6)
C13 C8 C9 C10 3.4(9)
C16 N4 C10 C11 0.4(9)
Mo1 N4 C10 C11 -175.4(5)
C16 N4 C10 C9 -178.6(6)
Mo1 N4 C10 C9 5.6(7)
N3 C9 C10 N4 -2.0(8)
C8 C9 C10 N4 175.1(5)
N3 C9 C10 C11 179.0(6)
C8 C9 C10 C11 -3.9(9)
N4 C10 C11 C14 0.3(10)
C9 C10 C11 C14 179.2(6)
N4 C10 C11 C12 -177.8(6)
C9 C10 C11 C12 1.1(9)
C10 C11 C12 C13 2.3(11)
C14 C11 C12 C13 -175.7(8)
C11 C12 C13 C8 -2.9(12)
C7 C8 C13 C12 177.4(8)
C9 C8 C13 C12 0.1(11)
C10 C11 C14 C15 -0.4(11)
C12 C11 C14 C15 177.6(7)
C11 C14 C15 C16 0.0(12)
C10 N4 C16 C15 -0.8(10)
Mo1 N4 C16 C15 174.7(5)
C14 C15 C16 N4 0.7(12)
Mo1 S3 C17 C22 -100.5(6)
Mo1 S3 C17 C18 79.0(6)
C22 C17 C18 C19 1.0(11)
S3 C17 C18 C19 -178.5(6)
C17 C18 C19 C20 -1.0(14)
C18 C19 C20 C21 1.2(17)
C18 C19 C20 C23 179.0(17)
C19 C20 C21 C22 -1.4(16)
C23 C20 C21 C22 -179.4(16)
C20 C21 C22 C17 1.5(14)
C18 C17 C22 C21 -1.3(11)
S3 C17 C22 C21 178.2(7)
C28 N5 C24 C25 -62.0(8)
C32 N5 C24 C25 177.3(7)
C36 N5 C24 C25 56.7(8)
N5 C24 C25 C26 177.6(6)
C24 C25 C26 C27 -179.9(9)
C32 N5 C28 C29 59.6(8)
C24 N5 C28 C29 -59.1(8)
C36 N5 C28 C29 179.2(6)
N5 C28 C29 C30 -177.7(6)
C28 C29 C30 C31 178.4(7)
C28 N5 C32 C33 59.4(9)
C24 N5 C32 C33 -179.5(7)
C36 N5 C32 C33 -58.0(9)
N5 C32 C33 C34 -174.7(8)
C32 C33 C34 C35 -73.1(14)
C28 N5 C36 C37 -176.6(7)
C32 N5 C36 C37 -56.7(9)
C24 N5 C36 C37 62.1(8)
N5 C36 C37 C38 -172.9(7)
C36 C37 C38 C39 75.3(12)
